data_7007268
loop_
_publ_author_name
'Baker, Murray V.'
'Barnard, Peter J.'
'Berners-Price, Susan J'
'Brayshaw, Simon K.'
'Hickey, James L.'
'Skelton, Brian W.'
'White, Allan H.'

_publ_section_title
;
 Cationic, linear Au(I) N-heterocyclic carbene complexes: synthesis,
 structure and anti-mitochondrial activity.
;
_journal_issue 30
_journal_name_full 'Dalton transactions (Cambridge, England : 2003)'
_journal_page_first 3708
_journal_page_last 3715
_journal_paper_doi 10.1039/B602560A
_journal_year 2006
_chemical_formula_sum 'C30 H48 Au F6 N4 P'
_chemical_formula_weight 806.67
_space_group_IT_number 95
_symmetry_cell_setting tetragonal
_symmetry_space_group_name_Hall 'P 4cw 2c'
_symmetry_space_group_name_H-M 'P 43 2 2'
_audit_creation_date 03-06-24
_audit_creation_method Xtal3.6
_cell_angle_alpha 90.00000
_cell_angle_beta 90.00000
_cell_angle_gamma 90.00000
_cell_formula_units_Z 4
_cell_length_a 14.2018(8)
_cell_length_b 14.2018(8)
_cell_length_c 16.8340(10)
_cell_measurement_reflns_used 8344
_cell_measurement_temperature 150(2)
_cell_measurement_theta_max 28.14
_cell_measurement_theta_min 2.36
_cell_volume 3395.3(3)
_computing_cell_refinement 'Siemens SAINT (Siemens, 1995)'
_computing_data_collection 'Siemens SMART (Siemens, 1995)'
_computing_data_reduction 'xtal ADDREF SORTRF'
_computing_molecular_graphics xtal
_computing_publication_material 'xtal BONDLA CIFIO'
_computing_structure_refinement 'xtal CRYLSQ'
_computing_structure_solution xtal
_diffrn_ambient_temperature 150(2)
_diffrn_measured_fraction_theta_full 1.0
_diffrn_measured_fraction_theta_max .99
_diffrn_measurement_device_type
;
Bruker SMART CCD diffractometer
;
_diffrn_measurement_method '\w scans'
_diffrn_radiation_detector 'CCD area detector'
_diffrn_radiation_monochromator graphite
_diffrn_radiation_source 'sealed tube'
_diffrn_radiation_type 'Mo K\a'
_diffrn_radiation_wavelength .71073
_diffrn_reflns_av_R_equivalents .058
_diffrn_reflns_av_sigmaI/netI .048
_diffrn_reflns_limit_h_max 15
_diffrn_reflns_limit_h_min -14
_diffrn_reflns_limit_k_max 21
_diffrn_reflns_limit_k_min -21
_diffrn_reflns_limit_l_max 25
_diffrn_reflns_limit_l_min -25
_diffrn_reflns_number 54843
_diffrn_reflns_theta_full 32.5
_diffrn_reflns_theta_max 32.5
_diffrn_reflns_theta_min 1.43
_diffrn_standards_decay_% 0
_exptl_absorpt_coefficient_mu 4.438
_exptl_absorpt_correction_T_max 1
_exptl_absorpt_correction_T_min .73
_exptl_absorpt_correction_type multi-scan
_exptl_absorpt_process_details
;
SADABS; Sheldrick, 1996
;
_exptl_crystal_colour colourless
_exptl_crystal_density_diffrn 1.578
_exptl_crystal_description polyhedron
_exptl_crystal_F_000 1616
_exptl_crystal_size_max .29
_exptl_crystal_size_mid .28
_exptl_crystal_size_min .16
_refine_diff_density_max 2.429
_refine_diff_density_min -3.157
_refine_ls_abs_structure_details 'Flack xabs refined'
_refine_ls_abs_structure_Flack .28(3)
_refine_ls_extinction_method none
_refine_ls_goodness_of_fit_all 1.176
_refine_ls_goodness_of_fit_ref 1.147
_refine_ls_hydrogen_treatment noref
_refine_ls_matrix_type full
_refine_ls_number_constraints 0
_refine_ls_number_parameters 194
_refine_ls_number_reflns 3016
_refine_ls_number_restraints 0
_refine_ls_R_factor_all .063
_refine_ls_R_factor_gt .049
_refine_ls_shift/su_max .002
_refine_ls_shift/su_mean .0003
_refine_ls_structure_factor_coef F
_refine_ls_weighting_scheme calc
_refine_ls_wR_factor_all .09
_refine_ls_wR_factor_ref .08
_reflns_d_resolution_high .66
_reflns_d_resolution_low 14.162
_reflns_Friedel_coverage .99
_reflns_limit_h_max 15
_reflns_limit_h_min 0
_reflns_limit_k_max 21
_reflns_limit_k_min 0
_reflns_limit_l_max 25
_reflns_limit_l_min 0
_reflns_number_gt 3036
_reflns_number_total 3560
_reflns_threshold_expression 'F > 4.00 sig(F )'
_cod_data_source_file B602560A.txt
_cod_data_source_block 6.pf6
_cod_original_cell_volume 3395.3(4)
_cod_original_sg_symbol_Hall p_4cw_2c
_cod_original_sg_symbol_H-M P_43_2_2
_cod_original_formula_sum 'C30 H48 Au1 F6 N4 P1'
_cod_database_code 7007268

loop_
_symmetry_equiv_pos_as_xyz
+x,+y,+z
+x,-y,1/2-z
-x,-y,1/2+z
-x,+y,-z
+y,+x,1/4-z
+y,-x,1/4+z
-y,+x,3/4+z
-y,-x,3/4-z

loop_
_atom_site_label
_atom_site_fract_x
_atom_site_fract_y
_atom_site_fract_z
_atom_site_U_iso_or_equiv
_atom_site_adp_type
_atom_site_calc_flag
_atom_site_calc_attached_atom
_atom_site_occupancy
_atom_site_disorder_assembly
_atom_site_disorder_group
Au .50000 .76908(3) .50000 .0298(2) Uani ? ? 1.00000 ? ?
C11 .50000 .6304(8) .50000 .035(6) Uani ? ? 1.00000 ? ?
N12 .5755(6) .5697(6) .4969(9) .038(4) Uani ? ? 1.00000 ? ?
C121 .6736(8) .6033(8) .4917(8) .040(5) Uani ? ? 1.00000 ? ?
C122 .7067(9) .6103(10) .4044(9) .045(6) Uani ? ? 1.00000 ? ?
C123 .8049(12) .6494(15) .4029(11) .056(9) Uani ? ? 1.00000 ? ?
C124 .8722(11) .5909(12) .4515(11) .053(8) Uani ? ? 1.00000 ? ?
C125 .8361(12) .5865(13) .5358(11) .057(9) Uani ? ? 1.00000 ? ?
C126 .7412(10) .5421(14) .5392(10) .061(9) Uani ? ? 1.00000 ? ?
C13 .5448(11) .4766(8) .4993(18) .062(7) Uani ? ? 1.00000 ? ?
C21 .50000 .9113(8) .50000 .030(5) Uani ? ? 1.00000 ? ?
N22 .5713(6) .9681(7) .4786(6) .035(4) Uani ? ? 1.00000 ? ?
C221 .6626(8) .9342(7) .4507(7) .035(5) Uani ? ? 1.00000 ? ?
C222 .6758(9) .9503(10) .3622(9) .047(7) Uani ? ? 1.00000 ? ?
C223 .7657(12) .9120(9) .3314(10) .056(8) Uani ? ? 1.00000 ? ?
C224 .8499(17) .9558(12) .3788(17) .090(13) Uani ? ? 1.00000 ? ?
C225 .8347(11) .9389(13) .4702(15) .076(12) Uani ? ? 1.00000 ? ?
C226 .7411(9) .9794(12) .4950(17) .063(9) Uani ? ? 1.00000 ? ?
C23 .5449(9) 1.0614(8) .4858(7) .039(6) Uani ? ? 1.00000 ? ?
P .72511(19) .72509(19) .12500 .0344(13) Uani ? ? 1.00000 ? ?
F1 .6508(10) .6508(10) .12500 .18(2) Uani ? ? 1.00000 ? ?
F2 .6520(12) .7925(10) .1645(9) .094(10) Uani ? ? 1.00000 ? ?
F3 .8004(10) .8004(10) .12500 .16(2) Uani ? ? 1.00000 ? ?
F4 .7492(17) .6926(15) .2089(11) .159(18) Uani ? ? 1.00000 ? ?
H121 .67405 .66537 .51363 .05000 Uiso ? ? 1.00000 ? ?
H122a .66632 .65145 .37524 .05800 Uiso ? ? 1.00000 ? ?
H122b .70588 .54982 .38041 .05800 Uiso ? ? 1.00000 ? ?
H123a .80549 .71145 .42399 .07500 Uiso ? ? 1.00000 ? ?
H123b .82817 .65075 .34980 .07500 Uiso ? ? 1.00000 ? ?
H124a .93377 .61939 .45018 .06600 Uiso ? ? 1.00000 ? ?
H124b .87624 .52963 .43013 .06600 Uiso ? ? 1.00000 ? ?
H125a .83373 .65025 .55651 .07000 Uiso ? ? 1.00000 ? ?
H125b .87956 .55193 .56733 .07000 Uiso ? ? 1.00000 ? ?
H126a .74381 .48198 .51982 .07200 Uiso ? ? 1.00000 ? ?
H126b .72107 .54217 .59430 .07200 Uiso ? ? 1.00000 ? ?
H13 .58701 .42371 .49743 .07200 Uiso ? ? 1.00000 ? ?
H221 .66759 .86959 .46137 .04200 Uiso ? ? 1.00000 ? ?
H222a .67313 1.01793 .34978 .05800 Uiso ? ? 1.00000 ? ?
H222b .62307 .92287 .33308 .05800 Uiso ? ? 1.00000 ? ?
H223a .77305 .92452 .27563 .07800 Uiso ? ? 1.00000 ? ?
H223b .76565 .84476 .33828 .07800 Uiso ? ? 1.00000 ? ?
H224a .85231 1.02082 .36665 .11100 Uiso ? ? 1.00000 ? ?
H224b .90652 .92618 .36160 .11100 Uiso ? ? 1.00000 ? ?
H225a .88577 .97167 .49466 .08800 Uiso ? ? 1.00000 ? ?
H225b .83794 .87534 .47854 .08800 Uiso ? ? 1.00000 ? ?
H226a .73420 .96766 .55214 .08300 Uiso ? ? 1.00000 ? ?
H226b .73984 1.04705 .48902 .08300 Uiso ? ? 1.00000 ? ?
H23 .58177 1.11644 .47391 .05100 Uiso ? ? 1.00000 ? ?

loop_
_atom_site_aniso_label
_atom_site_aniso_U_11
_atom_site_aniso_U_22
_atom_site_aniso_U_33
_atom_site_aniso_U_12
_atom_site_aniso_U_13
_atom_site_aniso_U_23
Au .0363(2) .0270(2) .0261(2) .00000 .0040(3) .00000
C11 .057(7) .023(5) .024(5) .00000 .015(9) .00000
N12 .047(4) .024(3) .042(5) -.000(3) .018(6) -.002(4)
C121 .049(5) .035(4) .035(6) .013(4) .003(5) .003(5)
C122 .040(6) .044(6) .049(7) .002(5) -.003(5) .009(5)
C123 .045(7) .062(10) .060(9) .000(6) .014(6) .019(8)
C124 .041(7) .058(8) .060(9) .016(6) -.006(6) .017(7)
C125 .054(9) .069(10) .049(8) -.011(8) -.005(7) .008(7)
C126 .046(7) .081(10) .057(9) .014(7) .003(6) .036(8)
C13 .077(8) .030(5) .078(9) -.003(4) .021(14) .009(7)
C21 .034(5) .022(5) .033(6) .00000 .009(9) .00000
N22 .033(4) .032(4) .039(5) -.002(3) .003(3) .009(3)
C221 .043(5) .029(4) .033(5) .002(4) .004(4) -.005(4)
C222 .044(6) .049(7) .049(7) .005(5) .017(5) -.004(5)
C223 .067(8) .036(6) .064(9) .003(6) .027(8) .005(6)
C224 .095(14) .045(8) .129(18) -.016(9) .067(14) -.031(10)
C225 .043(7) .060(9) .126(19) -.003(6) -.016(8) -.045(10)
C226 .046(6) .076(12) .067(10) .004(5) .003(10) -.014(9)
C23 .045(5) .031(5) .040(7) -.001(4) -.001(5) -.002(4)
P .0280(9) .0280(9) .047(2) -.0002(13) -.0032(10) .0032(10)
F1 .19(2) .19(2) .15(2) -.14(3) .09(2) -.09(2)
F2 .092(10) .092(10) .097(10) .038(7) .022(8) -.019(8)
F3 .131(14) .131(14) .22(3) -.072(16) .096(18) -.096(18)
F4 .20(2) .20(2) .083(10) .11(2) -.008(12) -.001(11)

loop_
_atom_type_symbol
_atom_type_description
_atom_type_oxidation_number
_atom_type_number_in_cell
_atom_type_scat_dispersion_real
_atom_type_scat_dispersion_imag
_atom_type_scat_source
C ? 0 120 .002 .002 'Int Tables Vol IV Tables 2.2B and 2.3.1'
H ? 0 192 0 0 'Int Tables Vol IV Tables 2.2B and 2.3.1'
Au ? 0 4 -2.688 8.798 'Int Tables Vol IV Tables 2.2B and 2.3.1'
F ? 0 24 .014 .01 'Int Tables Vol IV Tables 2.2B and 2.3.1'
N ? 0 16 .004 .003 'Int Tables Vol IV Tables 2.2B and 2.3.1'
P ? 0 4 .09 .095 'Int Tables Vol IV Tables 2.2B and 2.3.1'

loop_
_diffrn_attenuator_code
_diffrn_attenuator_scale
? ?

loop_
_geom_angle_atom_site_label_1
_geom_angle_atom_site_label_2
_geom_angle_atom_site_label_3
_geom_angle_site_symmetry_1
_geom_angle_site_symmetry_2
_geom_angle_site_symmetry_3
_geom_angle
_geom_angle_publ_flag
C11 Au C21 . . . 180.0000 ?
Au C11 N12 . . . 128.7(5) ?
Au C11 N12 . . '4 656' 128.7(5) ?
N12 C11 N12 . . '4 656' 102.5(9) ?
C11 N12 C121 . . . 122.4(8) ?
C11 N12 C13 . . . 110.4(9) ?
C121 N12 C13 . . . 127.2(10) ?
N12 C121 C122 . . . 111.3(11) ?
N12 C121 C126 . . . 112.3(11) ?
N12 C121 H121 . . . 106.3 ?
C122 C121 C126 . . . 110.1(11) ?
C122 C121 H121 . . . 107.8 ?
C126 C121 H121 . . . 108.7 ?
C121 C122 C123 . . . 108.8(12) ?
C121 C122 H122a . . . 110.3 ?
C121 C122 H122b . . . 110.0 ?
C123 C122 H122a . . . 108.9 ?
C123 C122 H122b . . . 109.7 ?
H122a C122 H122b . . . 109.1 ?
C122 C123 C124 . . . 112.1(15) ?
C122 C123 H123a . . . 110.1 ?
C122 C123 H123b . . . 110.3 ?
C124 C123 H123a . . . 107.6 ?
C124 C123 H123b . . . 107.5 ?
H123a C123 H123b . . . 109 ?
C123 C124 C125 . . . 108.6(14) ?
C123 C124 H124a . . . 109.3 ?
C123 C124 H124b . . . 109.9 ?
C125 C124 H124a . . . 110.3 ?
C125 C124 H124b . . . 109.9 ?
H124a C124 H124b . . . 108.8 ?
C124 C125 C126 . . . 111.2(14) ?
C124 C125 H125a . . . 108.1 ?
C124 C125 H125b . . . 109.1 ?
C126 C125 H125a . . . 110.4 ?
C126 C125 H125b . . . 110.3 ?
H125a C125 H125b . . . 107.6 ?
C121 C126 C125 . . . 108.0(14) ?
C121 C126 H126a . . . 111.8 ?
C121 C126 H126b . . . 108.4 ?
C125 C126 H126a . . . 110.2 ?
C125 C126 H126b . . . 107.7 ?
H126a C126 H126b . . . 110.7 ?
N12 C13 H13 . . . 123.1 ?
N12 C13 C13 . . '4 656' 108.3(11) ?
H13 C13 C13 . . '4 656' 128.6 ?
Au C21 N22 . . . 126.9(6) ?
Au C21 N22 . . '4 656' 126.9(6) ?
N22 C21 N22 . . '4 656' 106.3(10) ?
C21 N22 C221 . . . 123.9(9) ?
C21 N22 C23 . . . 110.3(9) ?
C221 N22 C23 . . . 125.8(10) ?
N22 C221 C222 . . . 112.1(10) ?
N22 C221 C226 . . . 111.2(11) ?
N22 C221 H221 . . . 109.1 ?
C222 C221 C226 . . . 109.5(13) ?
C222 C221 H221 . . . 109.0 ?
C226 C221 H221 . . . 105.7 ?
C221 C222 C223 . . . 113.3(12) ?
C221 C222 H222a . . . 110.5 ?
C221 C222 H222b . . . 109.8 ?
C223 C222 H222a . . . 108.5 ?
C223 C222 H222b . . . 109.8 ?
H222a C222 H222b . . . 104.6 ?
C222 C223 C224 . . . 109.5(14) ?
C222 C223 H223a . . . 111.6 ?
C222 C223 H223b . . . 108.8 ?
C224 C223 H223a . . . 109.9 ?
C224 C223 H223b . . . 109.5 ?
H223a C223 H223b . . . 107.5 ?
C223 C224 C225 . . . 109.5(16) ?
C223 C224 H224a . . . 108 ?
C223 C224 H224b . . . 108 ?
C225 C224 H224a . . . 111 ?
C225 C224 H224b . . . 110 ?
H224a C224 H224b . . . 110 ?
C224 C225 C226 . . . 109.5(18) ?
C224 C225 H225a . . . 104.1 ?
C224 C225 H225b . . . 107 ?
C226 C225 H225a . . . 111.4 ?
C226 C225 H225b . . . 112.2 ?
H225a C225 H225b . . . 112 ?
C221 C226 C225 . . . 111.0(17) ?
C221 C226 H226a . . . 110.1 ?
C221 C226 H226b . . . 111.4 ?
C225 C226 H226a . . . 107.1 ?
C225 C226 H226b . . . 111.5 ?
H226a C226 H226b . . . 106 ?
N22 C23 H23 . . . 127.8(12) ?
N22 C23 C23 . . '4 656' 106.6(10) ?
H23 C23 C23 . . '4 656' 125.6 ?
F1 P F2 . . . 87.9(8) ?
F1 P F3 . . . 180.00(9) ?
F1 P F4 . . . 86.8(9) ?
F1 P F2 . . 5 87.9(8) ?
F1 P F4 . . 5 86.8(9) ?
F2 P F3 . . . 92.1(8) ?
F2 P F4 . . . 86.6(10) ?
F2 P F2 . . 5 175.7(9) ?
F2 P F4 . . 5 93.2(10) ?
F3 P F4 . . . 93.2(9) ?
F3 P F2 . . 5 92.1(8) ?
F3 P F4 . . 5 93.2(9) ?
F4 P F2 . . 5 93.2(10) ?
F4 P F4 . . 5 173.7(12) ?
F2 P F4 5 . 5 86.6(10) ?

loop_
_geom_bond_atom_site_label_1
_geom_bond_atom_site_label_2
_geom_bond_site_symmetry_1
_geom_bond_site_symmetry_2
_geom_bond_distance
_geom_bond_publ_flag
Au C11 . . 1.970(12) ?
Au C21 . . 2.020(11) ?
C11 N12 . . 1.376(11) ?
C11 N12 . '4 656' 1.376(11) ?
N12 C121 . . 1.476(15) ?
N12 C13 . . 1.393(14) ?
C121 C122 . . 1.55(2) ?
C121 C126 . . 1.52(2) ?
C121 H121 . . .955 ?
C122 C123 . . 1.50(2) ?
C122 H122a . . .955 ?
C122 H122b . . .950 ?
C123 C124 . . 1.51(2) ?
C123 H123a . . .95 ?
C123 H123b . . .953 ?
C124 C125 . . 1.51(3) ?
C124 H124a . . .964 ?
C124 H124b . . .943 ?
C125 C126 . . 1.49(2) ?
C125 H125a . . .971 ?
C125 H125b . . .950 ?
C126 H126a . . .92 ?
C126 H126b . . .971 ?
C13 H13 . . .962 ?
C13 C13 . '4 656' 1.27(2) ?
C21 N22 . . 1.344(12) ?
C21 N22 . '4 656' 1.344(12) ?
N22 C221 . . 1.460(15) ?
N22 C23 . . 1.382(15) ?
C221 C222 . . 1.52(2) ?
C221 C226 . . 1.49(2) ?
C221 H221 . . .938 ?
C222 C223 . . 1.48(2) ?
C222 H222a . . .984 ?
C222 H222b . . .976 ?
C223 C224 . . 1.57(3) ?
C223 H223a . . .961 ?
C223 H223b . . .962 ?
C224 C225 . . 1.57(4) ?
C224 H224a . . .946 ?
C224 H224b . . .95 ?
C225 C226 . . 1.51(2) ?
C225 H225a . . .954 ?
C225 H225b . . .915 ?
C226 H226a . . .98 ?
C226 H226b . . .966 ?
C23 H23 . . .962 ?
C23 C23 . '4 656' 1.362(18) ?
P F1 . . 1.491(15) ?
P F2 . . 1.561(16) ?
P F3 . . 1.512(15) ?
P F4 . . 1.52(2) ?
P F2 . 5 1.560(16) ?
P F4 . 5 1.52(2) ?

loop_
_geom_hbond_atom_site_label_D
_geom_hbond_atom_site_label_H
_geom_hbond_atom_site_label_A
_geom_hbond_site_symmetry_D
_geom_hbond_site_symmetry_H
_geom_hbond_site_symmetry_A
_geom_hbond_distance_DH
_geom_hbond_distance_HA
_geom_hbond_distance_DA
_geom_hbond_angle_DHA
_geom_hbond_publ_flag
? ? ? ? ? ? ? ? ? ? ?

loop_
_geom_torsion_atom_site_label_1
_geom_torsion_atom_site_label_2
_geom_torsion_atom_site_label_3
_geom_torsion_atom_site_label_4
_geom_torsion_site_symmetry_1
_geom_torsion_site_symmetry_2
_geom_torsion_site_symmetry_3
_geom_torsion_site_symmetry_4
_geom_torsion
_geom_torsion_publ_flag
? ? ? ? ? ? ? ? ? ?
